data_4332039
loop_
_publ_author_name
'Mitra, Amitabha'
'Parkin, Sean'
'Atwood, David A.'

_publ_section_title
;
 Aluminum Phosphinate and Phosphates of Salen Ligands
;
_journal_issue 10
_journal_name_full 'Inorganic Chemistry'
_journal_page_first 3970
_journal_page_last 3975
_journal_paper_doi 10.1021/ic052090k
_journal_volume 45
_journal_year 2006
_chemical_formula_sum 'C45 H60 Al N2 O5 P'
_chemical_formula_weight 766.90
_chemical_name_systematic
; 
 ? 
;
_space_group_IT_number 19
_symmetry_cell_setting orthorhombic
_symmetry_space_group_name_Hall 'P 2ac 2ab'
_symmetry_space_group_name_H-M 'P 21 21 21'
_atom_sites_solution_hydrogens geom
_atom_sites_solution_primary direct
_atom_sites_solution_secondary difmap
_audit_creation_method SHELXL-97
_cell_angle_alpha 90.00
_cell_angle_beta 90.00
_cell_angle_gamma 90.00
_cell_formula_units_Z 8
_cell_length_a 11.6850(2)
_cell_length_b 26.1840(5)
_cell_length_c 28.1148(5)
_cell_measurement_reflns_used 7431
_cell_measurement_temperature 90.0(2)
_cell_measurement_theta_max 68.23
_cell_measurement_theta_min 1.00
_cell_volume 8602.0(3)
_computing_cell_refinement 'APEX2 (Bruker-Nonius, 2004)'
_computing_data_collection 'APEX2 (Bruker-Nonius, 2004)'
_computing_data_reduction 'APEX2 (Bruker-Nonius, 2004)'
_computing_molecular_graphics 'XP in SHELXTL (Sheldrick, 1994)'
_computing_publication_material
; 
SHELX97-2 (Sheldrick, 1997) and local procedures 
;
_computing_structure_refinement 'SHELXL-97 (Sheldrick, 1997)'
_computing_structure_solution 'SHELXS-97 (Sheldrick, 1990)'
_diffrn_ambient_temperature 90.0(2)
_diffrn_detector_area_resol_mean 18
_diffrn_measured_fraction_theta_full .991
_diffrn_measured_fraction_theta_max .991
_diffrn_measurement_device_type 'Bruker-Nonius X8 Proteum'
_diffrn_measurement_method '\w and \f scans'
_diffrn_radiation_monochromator 'graded multilayer optics'
_diffrn_radiation_source 'fine-focus rotating anode'
_diffrn_radiation_type CuK\a
_diffrn_radiation_wavelength 1.54178
_diffrn_reflns_av_R_equivalents 0.0524
_diffrn_reflns_av_sigmaI/netI 0.0570
_diffrn_reflns_limit_h_max 13
_diffrn_reflns_limit_h_min -14
_diffrn_reflns_limit_k_max 31
_diffrn_reflns_limit_k_min -11
_diffrn_reflns_limit_l_max 32
_diffrn_reflns_limit_l_min -33
_diffrn_reflns_number 48842
_diffrn_reflns_theta_full 68.22
_diffrn_reflns_theta_max 68.22
_diffrn_reflns_theta_min 2.31
_exptl_absorpt_coefficient_mu 1.121
_exptl_absorpt_correction_T_max 0.8962
_exptl_absorpt_correction_T_min 0.6948
_exptl_absorpt_correction_type multi-scan
_exptl_absorpt_process_details 'SADABS in APEX2 (Bruker-Nonius, 2004)'
_exptl_crystal_colour yellow
_exptl_crystal_density_diffrn 1.184
_exptl_crystal_density_method 'not measured'
_exptl_crystal_description 'broken fragment'
_exptl_crystal_F_000 3296
_exptl_crystal_size_max 0.22
_exptl_crystal_size_mid 0.10
_exptl_crystal_size_min 0.10
_refine_diff_density_max .415
_refine_diff_density_min -.277
_refine_diff_density_rms .048
_refine_ls_abs_structure_details 'Flack H D (1983), Acta Cryst. A39, 876-881'
_refine_ls_abs_structure_Flack 0.484(15)
_refine_ls_extinction_method none
_refine_ls_goodness_of_fit_ref 1.050
_refine_ls_hydrogen_treatment constr
_refine_ls_matrix_type full
_refine_ls_number_parameters 1018
_refine_ls_number_reflns 15283
_refine_ls_number_restraints 120
_refine_ls_restrained_S_all 1.047
_refine_ls_R_factor_all 0.0457
_refine_ls_R_factor_gt 0.0408
_refine_ls_shift/su_max 0.008
_refine_ls_shift/su_mean 0.000
_refine_ls_structure_factor_coef Fsqd
_refine_ls_weighting_details 'calc w=1/[\s^2^(Fo^2^)+(0.0405P)^2^+2.8631P] where P=(Fo^2^+2Fc^2^)/3'
_refine_ls_weighting_scheme calc
_refine_ls_wR_factor_gt 0.0996
_refine_ls_wR_factor_ref 0.1030
_reflns_number_gt 14037
_reflns_number_total 15283
_reflns_threshold_expression >2\s(I)
_cod_data_source_file ic052090ksup1.cif
_cod_data_source_block x05016
_cod_database_code 4332039

loop_
_symmetry_equiv_pos_as_xyz
'x, y, z'
'-x+1/2, -y, z+1/2'
'-x, y+1/2, -z+1/2'
'x+1/2, -y+1/2, -z'

loop_
_atom_site_label
_atom_site_type_symbol
_atom_site_fract_x
_atom_site_fract_y
_atom_site_fract_z
_atom_site_U_iso_or_equiv
_atom_site_adp_type
_atom_site_occupancy
_atom_site_symmetry_multiplicity
_atom_site_calc_flag
_atom_site_refinement_flags
_atom_site_disorder_assembly
_atom_site_disorder_group
Al1A Al 0.43868(6) 0.73893(2) 0.05896(2) 0.01560(14) Uani 1 1 d . . .
N1A N 0.34157(16) 0.68125(7) 0.03536(7) 0.0178(4) Uani 1 1 d . . .
N2A N 0.39054(16) 0.76902(7) -0.00320(6) 0.0169(4) Uani 1 1 d . . .
O1A O 0.49300(13) 0.70022(5) 0.10696(6) 0.0187(3) Uani 1 1 d . . .
O2A O 0.52285(13) 0.79516(5) 0.07288(5) 0.0175(3) Uani 1 1 d . . .
O3A O 0.56948(14) 0.71168(6) 0.01907(6) 0.0202(3) Uani 1 1 d . . .
H3A H 0.5831 0.7233 -0.0091 0.030 Uiso 1 1 d R . .
O4A O 0.31160(14) 0.76534(6) 0.09126(5) 0.0205(3) Uani 1 1 d . . .
O5A O 0.10361(14) 0.75047(6) 0.06395(6) 0.0228(4) Uani 1 1 d . . .
P1A P 0.18573(5) 0.76499(2) 0.10265(2) 0.01799(12) Uani 1 1 d . . .
C1A C 0.45921(19) 0.65632(8) 0.12539(8) 0.0167(5) Uani 1 1 d . . .
C2A C 0.5124(2) 0.63758(8) 0.16779(8) 0.0185(5) Uani 1 1 d . . .
C3A C 0.6095(2) 0.66769(9) 0.19128(9) 0.0223(5) Uani 1 1 d . . .
C4A C 0.7096(2) 0.67366(10) 0.15638(10) 0.0281(6) Uani 1 1 d . . .
H4A1 H 0.7386 0.6398 0.1475 0.042 Uiso 1 1 calc R . .
H4A2 H 0.7710 0.6933 0.1715 0.042 Uiso 1 1 calc R . .
H4A3 H 0.6833 0.6916 0.1278 0.042 Uiso 1 1 calc R . .
C5A C 0.5673(2) 0.72068(9) 0.20715(9) 0.0285(6) Uani 1 1 d . . .
H5A1 H 0.5388 0.7396 0.1795 0.043 Uiso 1 1 calc R . .
H5A2 H 0.6308 0.7396 0.2217 0.043 Uiso 1 1 calc R . .
H5A3 H 0.5055 0.7167 0.2304 0.043 Uiso 1 1 calc R . .
C6A C 0.6565(2) 0.64043(10) 0.23561(9) 0.0278(6) Uani 1 1 d . . .
H6A1 H 0.5950 0.6362 0.2590 0.042 Uiso 1 1 calc R . .
H6A2 H 0.7182 0.6609 0.2496 0.042 Uiso 1 1 calc R . .
H6A3 H 0.6863 0.6068 0.2266 0.042 Uiso 1 1 calc R . .
C7A C 0.4707(2) 0.59175(8) 0.18636(8) 0.0202(5) Uani 1 1 d . . .
H7A H 0.5050 0.5793 0.2147 0.024 Uiso 1 1 calc R . .
C8A C 0.3823(2) 0.56267(8) 0.16636(8) 0.0208(5) Uani 1 1 d . . .
C9A C 0.3416(2) 0.51362(9) 0.19079(9) 0.0246(5) Uani 1 1 d . . .
C10A C 0.2850(3) 0.52748(11) 0.23797(10) 0.0343(6) Uani 1 1 d . . .
H10A H 0.3406 0.5448 0.2585 0.051 Uiso 1 1 calc R . .
H10B H 0.2580 0.4963 0.2537 0.051 Uiso 1 1 calc R . .
H10C H 0.2199 0.5502 0.2320 0.051 Uiso 1 1 calc R . .
C11A C 0.4425(3) 0.47769(10) 0.19980(12) 0.0405(7) Uani 1 1 d . . .
H11A H 0.4792 0.4691 0.1695 0.061 Uiso 1 1 calc R . .
H11B H 0.4148 0.4464 0.2150 0.061 Uiso 1 1 calc R . .
H11C H 0.4981 0.4945 0.2207 0.061 Uiso 1 1 calc R . .
C12A C 0.2537(2) 0.48492(10) 0.15995(10) 0.0300(6) Uani 1 1 d . . .
H12A H 0.1860 0.5065 0.1552 0.045 Uiso 1 1 calc R . .
H12B H 0.2311 0.4532 0.1760 0.045 Uiso 1 1 calc R . .
H12C H 0.2878 0.4768 0.1290 0.045 Uiso 1 1 calc R . .
C13A C 0.3351(2) 0.58089(8) 0.12500(8) 0.0199(5) Uani 1 1 d . . .
H13A H 0.2754 0.5620 0.1103 0.024 Uiso 1 1 calc R . .
C14A C 0.3723(2) 0.62647(8) 0.10380(8) 0.0187(5) Uani 1 1 d . . .
C15A C 0.3191(2) 0.64079(8) 0.05929(8) 0.0186(5) Uani 1 1 d . . .
H15A H 0.2628 0.6183 0.0467 0.022 Uiso 1 1 calc R . .
C16A C 0.2757(2) 0.69164(8) -0.00810(8) 0.0190(5) Uani 1 1 d . . .
H16A H 0.1980 0.7037 0.0002 0.023 Uiso 1 1 calc R . .
H16B H 0.2683 0.6601 -0.0272 0.023 Uiso 1 1 calc R . .
C17A C 0.3390(2) 0.73257(8) -0.03664(8) 0.0193(5) Uani 1 1 d . . .
H17A H 0.3993 0.7166 -0.0564 0.023 Uiso 1 1 calc R . .
H17B H 0.2849 0.7505 -0.0580 0.023 Uiso 1 1 calc R . .
C18A C 0.41296(19) 0.81451(8) -0.01727(8) 0.0175(5) Uani 1 1 d . . .
H18A H 0.3893 0.8238 -0.0484 0.021 Uiso 1 1 calc R . .
C19A C 0.47160(19) 0.85283(8) 0.01077(8) 0.0173(5) Uani 1 1 d . . .
C20A C 0.52158(19) 0.84170(8) 0.05557(8) 0.0159(4) Uani 1 1 d . . .
C21A C 0.5735(2) 0.88250(8) 0.08143(8) 0.0176(5) Uani 1 1 d . . .
C22A C 0.6208(2) 0.87336(8) 0.13164(8) 0.0209(5) Uani 1 1 d . . .
C23A C 0.7148(2) 0.83229(8) 0.13107(8) 0.0200(5) Uani 1 1 d . . .
H23A H 0.7781 0.8436 0.1108 0.030 Uiso 1 1 calc R . .
H23B H 0.6833 0.8003 0.1186 0.030 Uiso 1 1 calc R . .
H23C H 0.7430 0.8268 0.1635 0.030 Uiso 1 1 calc R . .
C24A C 0.5228(2) 0.85655(9) 0.16469(8) 0.0246(5) Uani 1 1 d . . .
H24A H 0.5534 0.8496 0.1965 0.037 Uiso 1 1 calc R . .
H24B H 0.4872 0.8255 0.1520 0.037 Uiso 1 1 calc R . .
H24C H 0.4655 0.8838 0.1666 0.037 Uiso 1 1 calc R . .
C25A C 0.6725(3) 0.92142(9) 0.15323(9) 0.0301(6) Uani 1 1 d . . .
H25A H 0.7353 0.9335 0.1331 0.045 Uiso 1 1 calc R . .
H25B H 0.7018 0.9137 0.1851 0.045 Uiso 1 1 calc R . .
H25C H 0.6136 0.9480 0.1554 0.045 Uiso 1 1 calc R . .
C26A C 0.5777(2) 0.93010(8) 0.06010(8) 0.0204(5) Uani 1 1 d . . .
H26A H 0.6124 0.9571 0.0775 0.024 Uiso 1 1 calc R . .
C27A C 0.5343(2) 0.94150(8) 0.01443(8) 0.0207(5) Uani 1 1 d . . .
C28A C 0.5467(2) 0.99554(9) -0.00600(9) 0.0244(5) Uani 1 1 d . . .
C29A C 0.4773(2) 1.03310(9) 0.02486(10) 0.0283(6) Uani 1 1 d . . .
H29A H 0.4822 1.0674 0.0112 0.042 Uiso 1 1 calc R . .
H29B H 0.5085 1.0335 0.0572 0.042 Uiso 1 1 calc R . .
H29C H 0.3971 1.0222 0.0258 0.042 Uiso 1 1 calc R . .
C30A C 0.6733(2) 1.01139(9) -0.00530(10) 0.0299(6) Uani 1 1 d . . .
H30A H 0.7180 0.9875 -0.0246 0.045 Uiso 1 1 calc R . .
H30B H 0.7016 1.0109 0.0275 0.045 Uiso 1 1 calc R . .
H30C H 0.6810 1.0459 -0.0183 0.045 Uiso 1 1 calc R . .
C31A C 0.5044(2) 0.99860(9) -0.05723(10) 0.0296(6) Uani 1 1 d . . .
H31A H 0.5167 1.0332 -0.0695 0.044 Uiso 1 1 calc R . .
H31B H 0.4225 0.9905 -0.0583 0.044 Uiso 1 1 calc R . .
H31C H 0.5466 0.9741 -0.0768 0.044 Uiso 1 1 calc R . .
C32A C 0.4806(2) 0.90222(8) -0.00908(8) 0.0195(5) Uani 1 1 d . . .
H32A H 0.4486 0.9085 -0.0396 0.023 Uiso 1 1 calc R . .
C33A C 0.6082(2) 0.66032(9) 0.01766(11) 0.0326(6) Uani 1 1 d . . .
H33A H 0.6302 0.6494 0.0497 0.049 Uiso 1 1 calc R . .
H33B H 0.6744 0.6578 -0.0036 0.049 Uiso 1 1 calc R . .
H33C H 0.5466 0.6383 0.0059 0.049 Uiso 1 1 calc R . .
C34A C 0.1619(2) 0.72273(8) 0.15237(8) 0.0201(5) Uani 1 1 d . . .
C35A C 0.2476(2) 0.71440(9) 0.18545(9) 0.0255(5) Uani 1 1 d . . .
H35A H 0.3192 0.7312 0.1821 0.031 Uiso 1 1 calc R . .
C36A C 0.2297(2) 0.68165(11) 0.22351(9) 0.0332(6) Uani 1 1 d . . .
H36A H 0.2894 0.6757 0.2458 0.040 Uiso 1 1 calc R . .
C37A C 0.1262(3) 0.65780(11) 0.22915(10) 0.0375(7) Uani 1 1 d . . .
H37A H 0.1137 0.6359 0.2556 0.045 Uiso 1 1 calc R . .
C38A C 0.0398(3) 0.66569(11) 0.19623(12) 0.0444(8) Uani 1 1 d . . .
H38A H -0.0316 0.6488 0.1999 0.053 Uiso 1 1 calc R . .
C39A C 0.0575(2) 0.69817(10) 0.15799(10) 0.0324(6) Uani 1 1 d . . .
H39A H -0.0021 0.7036 0.1356 0.039 Uiso 1 1 calc R . .
C40A C 0.1517(2) 0.82928(9) 0.12200(8) 0.0209(5) Uani 1 1 d . . .
C41A C 0.2299(2) 0.86878(9) 0.11507(9) 0.0254(5) Uani 1 1 d . . .
H41A H 0.3037 0.8615 0.1026 0.031 Uiso 1 1 calc R . .
C42A C 0.2004(2) 0.91840(10) 0.12630(10) 0.0311(6) Uani 1 1 d . . .
H42A H 0.2541 0.9452 0.1216 0.037 Uiso 1 1 calc R . .
C43A C 0.0931(2) 0.92926(10) 0.14436(10) 0.0312(6) Uani 1 1 d . . .
H43A H 0.0730 0.9635 0.1519 0.037 Uiso 1 1 calc R . .
C44A C 0.0148(2) 0.89023(9) 0.15155(9) 0.0293(6) Uani 1 1 d . . .
H44A H -0.0591 0.8975 0.1640 0.035 Uiso 1 1 calc R . .
C45A C 0.0452(2) 0.84051(9) 0.14048(9) 0.0251(5) Uani 1 1 d . . .
H45A H -0.0081 0.8137 0.1457 0.030 Uiso 1 1 calc R . .
Al1B Al 0.97298(6) 0.26010(2) 0.05944(2) 0.01744(14) Uani 1 1 d . . .
N1B N 0.92560(16) 0.23279(7) -0.00376(7) 0.0183(4) Uani 1 1 d . . .
N2B N 0.87318(17) 0.31820(7) 0.03782(7) 0.0197(4) Uani 1 1 d . . .
O1B O 1.05914(14) 0.20379(6) 0.07126(5) 0.0188(3) Uani 1 1 d . . .
O2B O 1.02407(14) 0.29727(5) 0.10898(6) 0.0209(3) Uani 1 1 d . . .
O3B O 1.10354(14) 0.28992(6) 0.02101(6) 0.0214(3) Uani 1 1 d . . .
H3B H 1.1109 0.2755 -0.0087 0.032 Uiso 1 1 d R . .
O4B O 0.84698(14) 0.23056(6) 0.09006(6) 0.0226(3) Uani 1 1 d . . .
O5B O 0.63911(14) 0.24639(6) 0.06274(6) 0.0250(4) Uani 1 1 d . . .
P1B P 0.72065(5) 0.23083(2) 0.10120(2) 0.01951(13) Uani 1 1 d . . .
C1B C 1.05464(19) 0.15757(8) 0.05337(8) 0.0174(5) Uani 1 1 d . . .
C2B C 1.1053(2) 0.11521(8) 0.07793(8) 0.0181(5) Uani 1 1 d . . .
C3B C 1.1538(2) 0.12229(8) 0.12846(8) 0.0206(5) Uani 1 1 d . . .
C4B C 1.2488(2) 0.16335(9) 0.12923(8) 0.0212(5) Uani 1 1 d . . .
H4B1 H 1.2792 0.1666 0.1616 0.032 Uiso 1 1 calc R . .
H4B2 H 1.2168 0.1962 0.1191 0.032 Uiso 1 1 calc R . .
H4B3 H 1.3105 0.1533 0.1075 0.032 Uiso 1 1 calc R . .
C5B C 1.0573(2) 0.13768(10) 0.16239(9) 0.0253(5) Uani 1 1 d . . .
H5B1 H 1.0007 0.1101 0.1641 0.038 Uiso 1 1 calc R . .
H5B2 H 1.0204 0.1688 0.1506 0.038 Uiso 1 1 calc R . .
H5B3 H 1.0889 0.1440 0.1941 0.038 Uiso 1 1 calc R . .
C6B C 1.2085(2) 0.07302(9) 0.14763(9) 0.0269(6) Uani 1 1 d . . .
H6B1 H 1.2715 0.0627 0.1267 0.040 Uiso 1 1 calc R . .
H6B2 H 1.1508 0.0459 0.1486 0.040 Uiso 1 1 calc R . .
H6B3 H 1.2380 0.0791 0.1798 0.040 Uiso 1 1 calc R . .
C7B C 1.1035(2) 0.06797(9) 0.05619(9) 0.0214(5) Uani 1 1 d . . .
H7B H 1.1366 0.0401 0.0729 0.026 Uiso 1 1 calc R . .
C8B C 1.0563(2) 0.05812(9) 0.01103(9) 0.0232(5) Uani 1 1 d . . .
C9B C 1.0568(2) 0.00363(9) -0.00903(10) 0.0277(6) Uani 1 1 d . . .
C10B C 0.9796(2) -0.02985(10) 0.02187(11) 0.0348(6) Uani 1 1 d . . .
H10D H 0.9028 -0.0149 0.0233 0.052 Uiso 1 1 calc R . .
H10E H 1.0114 -0.0320 0.0541 0.052 Uiso 1 1 calc R . .
H10F H 0.9751 -0.0642 0.0081 0.052 Uiso 1 1 calc R . .
C11B C 1.1784(2) -0.01811(10) -0.00909(11) 0.0333(6) Uani 1 1 d . . .
H11D H 1.1778 -0.0523 -0.0232 0.050 Uiso 1 1 calc R . .
H11E H 1.2068 -0.0201 0.0237 0.050 Uiso 1 1 calc R . .
H11F H 1.2285 0.0042 -0.0278 0.050 Uiso 1 1 calc R . .
C12B C 1.0119(3) 0.00240(10) -0.06031(12) 0.0402(7) Uani 1 1 d . . .
H12D H 0.9318 0.0136 -0.0608 0.060 Uiso 1 1 calc R . .
H12E H 1.0172 -0.0325 -0.0728 0.060 Uiso 1 1 calc R . .
H12F H 1.0579 0.0253 -0.0801 0.060 Uiso 1 1 calc R . .
C13B C 1.0053(2) 0.09896(9) -0.01172(8) 0.0209(5) Uani 1 1 d . . .
H13B H 0.9711 0.0938 -0.0420 0.025 Uiso 1 1 calc R . .
C14B C 1.0025(2) 0.14777(8) 0.00854(8) 0.0191(5) Uani 1 1 d . . .
C15B C 0.9453(2) 0.18738(9) -0.01839(8) 0.0197(5) Uani 1 1 d . . .
H15B H 0.9204 0.1789 -0.0496 0.024 Uiso 1 1 calc R . .
C16B C 0.8741(2) 0.27050(9) -0.03613(8) 0.0219(5) Uani 1 1 d . . .
H16C H 0.8212 0.2533 -0.0585 0.026 Uiso 1 1 calc R . .
H16D H 0.9345 0.2878 -0.0548 0.026 Uiso 1 1 calc R . .
C17B C 0.8091(2) 0.30930(9) -0.00609(8) 0.0221(5) Uani 1 1 d . . .
H17C H 0.8006 0.3417 -0.0239 0.027 Uiso 1 1 calc R . .
H17D H 0.7318 0.2961 0.0015 0.027 Uiso 1 1 calc R . .
C18B C 0.8486(2) 0.35720(9) 0.06356(9) 0.0228(5) Uani 1 1 d . . .
H18B H 0.7915 0.3798 0.0519 0.027 Uiso 1 1 calc R . .
C19B C 0.9004(2) 0.36956(8) 0.10866(9) 0.0216(5) Uani 1 1 d . . .
C20B C 0.9879(2) 0.33973(8) 0.12896(8) 0.0193(5) Uani 1 1 d . . .
C21B C 1.0393(2) 0.35680(9) 0.17194(8) 0.0217(5) Uani 1 1 d . . .
C22B C 1.1396(2) 0.32681(9) 0.19374(9) 0.0251(5) Uani 1 1 d . . .
C23B C 1.2396(2) 0.32292(10) 0.15827(10) 0.0302(6) Uani 1 1 d . . .
H23D H 1.3033 0.3045 0.1731 0.045 Uiso 1 1 calc R . .
H23E H 1.2648 0.3573 0.1493 0.045 Uiso 1 1 calc R . .
H23F H 1.2144 0.3045 0.1298 0.045 Uiso 1 1 calc R . .
C24B C 1.1005(3) 0.27294(9) 0.20834(10) 0.0313(6) Uani 1 1 d . . .
H24D H 1.0396 0.2756 0.2322 0.047 Uiso 1 1 calc R . .
H24E H 1.1655 0.2542 0.2218 0.047 Uiso 1 1 calc R . .
H24F H 1.0717 0.2547 0.1803 0.047 Uiso 1 1 calc R . .
C25B C 1.1870(3) 0.35226(10) 0.23873(9) 0.0316(6) Uani 1 1 d . . .
H25D H 1.1267 0.3542 0.2629 0.047 Uiso 1 1 calc R . .
H25E H 1.2135 0.3868 0.2310 0.047 Uiso 1 1 calc R . .
H25F H 1.2512 0.3321 0.2510 0.047 Uiso 1 1 calc R . .
C26B C 0.9953(2) 0.40098(9) 0.19295(9) 0.0256(5) Uani 1 1 d . A .
H26B H 1.0285 0.4121 0.2220 0.031 Uiso 1 1 calc R . .
C27B C 0.9052(2) 0.43013(9) 0.17407(9) 0.0257(6) Uani 1 1 d . . .
C28B C 0.8538(4) 0.47694(17) 0.20002(17) 0.0277(9) Uani 0.798(12) 1 d PDU A 1
C29B C 0.7769(4) 0.4592(2) 0.2401(2) 0.0331(11) Uani 0.798(12) 1 d PDU A 1
H29D H 0.8209 0.4379 0.2622 0.050 Uiso 0.798(12) 1 calc PR A 1
H29E H 0.7133 0.4393 0.2270 0.050 Uiso 0.798(12) 1 calc PR A 1
H29F H 0.7466 0.4889 0.2571 0.050 Uiso 0.798(12) 1 calc PR A 1
C30B C 0.9502(4) 0.5096(2) 0.2195(3) 0.065(2) Uani 0.798(12) 1 d PDU A 1
H30D H 0.9182 0.5399 0.2350 0.097 Uiso 0.798(12) 1 calc PR A 1
H30E H 1.0006 0.5201 0.1934 0.097 Uiso 0.798(12) 1 calc PR A 1
H30F H 0.9942 0.4898 0.2428 0.097 Uiso 0.798(12) 1 calc PR A 1
C31B C 0.7805(6) 0.51008(17) 0.16669(15) 0.0549(19) Uani 0.798(12) 1 d PDU A 1
H31D H 0.7505 0.5395 0.1843 0.082 Uiso 0.798(12) 1 calc PR A 1
H31E H 0.7166 0.4898 0.1544 0.082 Uiso 0.798(12) 1 calc PR A 1
H31F H 0.8276 0.5222 0.1401 0.082 Uiso 0.798(12) 1 calc PR A 1
C28C C 0.8805(16) 0.4800(7) 0.2033(6) 0.0277(9) Uani 0.202(12) 1 d PDU A 2
C29C C 0.7684(17) 0.4684(10) 0.2280(9) 0.044(7) Uiso 0.202(12) 1 d PDU A 2
H29G H 0.7124 0.4564 0.2045 0.066 Uiso 0.202(12) 1 calc PR A 2
H29H H 0.7396 0.4993 0.2434 0.066 Uiso 0.202(12) 1 calc PR A 2
H29I H 0.7805 0.4417 0.2519 0.066 Uiso 0.202(12) 1 calc PR A 2
C30C C 0.9682(14) 0.5002(6) 0.2384(6) 0.022(4) Uiso 0.202(12) 1 d PDU A 2
H30G H 0.9826 0.4744 0.2630 0.032 Uiso 0.202(12) 1 calc PR A 2
H30H H 0.9390 0.5314 0.2534 0.032 Uiso 0.202(12) 1 calc PR A 2
H30I H 1.0397 0.5078 0.2217 0.032 Uiso 0.202(12) 1 calc PR A 2
C31C C 0.8538(16) 0.5225(5) 0.1674(4) 0.029(4) Uiso 0.202(12) 1 d PDU A 2
H31G H 0.9242 0.5323 0.1508 0.043 Uiso 0.202(12) 1 calc PR A 2
H31H H 0.8229 0.5522 0.1843 0.043 Uiso 0.202(12) 1 calc PR A 2
H31I H 0.7974 0.5102 0.1443 0.043 Uiso 0.202(12) 1 calc PR A 2
C32B C 0.8601(2) 0.41386(9) 0.13192(9) 0.0254(5) Uani 1 1 d . A .
H32B H 0.7998 0.4329 0.1178 0.031 Uiso 1 1 calc R . .
C33B C 1.1409(3) 0.34165(9) 0.02101(11) 0.0334(6) Uani 1 1 d . . .
H33D H 1.0974 0.3610 -0.0027 0.050 Uiso 1 1 calc R . .
H33E H 1.2226 0.3430 0.0132 0.050 Uiso 1 1 calc R . .
H33F H 1.1285 0.3565 0.0526 0.050 Uiso 1 1 calc R . .
C34B C 0.6867(2) 0.16617(9) 0.11955(8) 0.0231(5) Uani 1 1 d . . .
C35B C 0.5803(2) 0.15534(10) 0.13880(9) 0.0288(6) Uani 1 1 d . . .
H35B H 0.5270 0.1821 0.1441 0.035 Uiso 1 1 calc R . .
C36B C 0.5514(3) 0.10551(10) 0.15040(10) 0.0353(7) Uani 1 1 d . . .
H36B H 0.4784 0.0982 0.1636 0.042 Uiso 1 1 calc R . .
C37B C 0.6287(3) 0.06672(10) 0.14279(10) 0.0372(7) Uani 1 1 d . . .
H37B H 0.6085 0.0326 0.1506 0.045 Uiso 1 1 calc R . .
C38B C 0.7354(3) 0.07703(10) 0.12396(10) 0.0366(7) Uani 1 1 d . . .
H38B H 0.7887 0.0501 0.1191 0.044 Uiso 1 1 calc R . .
C39B C 0.7645(2) 0.12681(9) 0.11208(9) 0.0298(6) Uani 1 1 d . . .
H39B H 0.8375 0.1340 0.0988 0.036 Uiso 1 1 calc R . .
C40B C 0.6959(2) 0.27095(8) 0.15207(9) 0.0228(5) Uani 1 1 d . . .
C41B C 0.5924(2) 0.29614(10) 0.15819(11) 0.0350(6) Uani 1 1 d . . .
H41B H 0.5338 0.2927 0.1350 0.042 Uiso 1 1 calc R . .
C42B C 0.5740(3) 0.32632(12) 0.19819(12) 0.0450(8) Uani 1 1 d . . .
H42B H 0.5029 0.3433 0.2024 0.054 Uiso 1 1 calc R . .
C43B C 0.6594(3) 0.33145(11) 0.23163(11) 0.0422(8) Uani 1 1 d . . .
H43B H 0.6467 0.3521 0.2589 0.051 Uiso 1 1 calc R . .
C44B C 0.7623(3) 0.30711(11) 0.22606(10) 0.0359(7) Uani 1 1 d . . .
H44B H 0.8207 0.3111 0.2493 0.043 Uiso 1 1 calc R . .
C45B C 0.7810(2) 0.27658(9) 0.18636(9) 0.0272(5) Uani 1 1 d . . .
H45B H 0.8522 0.2595 0.1826 0.033 Uiso 1 1 calc R . .

loop_
_atom_site_aniso_label
_atom_site_aniso_U_11
_atom_site_aniso_U_22
_atom_site_aniso_U_33
_atom_site_aniso_U_23
_atom_site_aniso_U_13
_atom_site_aniso_U_12
Al1A 0.0141(3) 0.0186(3) 0.0141(3) 0.0007(2) -0.0011(2) -0.0009(3)
N1A 0.0137(10) 0.0226(9) 0.0172(10) -0.0002(8) -0.0018(8) 0.0008(8)
N2A 0.0144(10) 0.0209(9) 0.0155(9) -0.0012(8) 0.0000(7) 0.0005(8)
O1A 0.0160(8) 0.0198(7) 0.0203(8) 0.0020(6) -0.0037(6) -0.0018(6)
O2A 0.0182(8) 0.0175(7) 0.0167(8) 0.0012(6) -0.0013(6) -0.0003(6)
O3A 0.0208(9) 0.0205(8) 0.0195(8) 0.0013(6) 0.0023(7) 0.0029(6)
O4A 0.0186(8) 0.0254(8) 0.0174(8) -0.0004(6) -0.0001(6) -0.0017(7)
O5A 0.0193(9) 0.0314(9) 0.0175(8) -0.0011(7) -0.0026(7) 0.0009(7)
P1A 0.0154(3) 0.0229(3) 0.0157(3) -0.0003(2) -0.0004(2) 0.0006(2)
C1A 0.0133(12) 0.0186(10) 0.0182(11) 0.0014(9) 0.0019(9) -0.0002(9)
C2A 0.0165(12) 0.0210(10) 0.0180(12) -0.0003(9) 0.0003(9) 0.0026(9)
C3A 0.0178(12) 0.0243(11) 0.0246(13) 0.0028(10) -0.0032(10) -0.0006(9)
C4A 0.0159(13) 0.0391(14) 0.0295(14) 0.0063(11) -0.0059(10) -0.0037(10)
C5A 0.0281(14) 0.0294(13) 0.0279(14) 0.0002(10) -0.0100(11) -0.0016(11)
C6A 0.0272(14) 0.0316(13) 0.0245(13) 0.0037(10) -0.0059(11) -0.0018(11)
C7A 0.0187(12) 0.0223(11) 0.0196(12) 0.0047(9) 0.0000(9) 0.0025(9)
C8A 0.0184(12) 0.0220(11) 0.0219(12) 0.0024(9) 0.0042(9) -0.0003(9)
C9A 0.0251(14) 0.0223(11) 0.0265(13) 0.0053(10) 0.0013(10) -0.0035(10)
C10A 0.0428(18) 0.0368(14) 0.0232(13) 0.0058(11) 0.0050(12) -0.0102(13)
C11A 0.0346(17) 0.0279(13) 0.059(2) 0.0165(13) -0.0007(14) -0.0004(12)
C12A 0.0344(16) 0.0265(12) 0.0292(14) 0.0058(10) 0.0026(12) -0.0110(11)
C13A 0.0168(12) 0.0208(10) 0.0221(12) -0.0020(9) 0.0005(9) -0.0028(9)
C14A 0.0172(12) 0.0206(10) 0.0182(11) -0.0017(9) -0.0011(9) 0.0005(9)
C15A 0.0161(12) 0.0209(10) 0.0187(11) -0.0021(9) -0.0012(9) -0.0025(9)
C16A 0.0173(12) 0.0236(11) 0.0162(11) -0.0011(9) -0.0037(9) -0.0012(9)
C17A 0.0207(12) 0.0219(11) 0.0151(11) -0.0022(9) -0.0034(9) -0.0008(10)
C18A 0.0137(12) 0.0233(11) 0.0153(11) -0.0005(9) 0.0005(9) 0.0025(9)
C19A 0.0129(11) 0.0220(11) 0.0171(12) 0.0008(9) 0.0012(9) 0.0010(9)
C20A 0.0131(11) 0.0171(10) 0.0174(11) -0.0015(8) 0.0023(9) 0.0005(8)
C21A 0.0158(12) 0.0199(11) 0.0172(11) -0.0002(8) 0.0007(9) 0.0009(9)
C22A 0.0231(13) 0.0220(11) 0.0175(12) -0.0003(9) 0.0002(10) 0.0008(9)
C23A 0.0166(12) 0.0245(11) 0.0188(12) -0.0006(9) -0.0020(9) 0.0012(9)
C24A 0.0229(13) 0.0342(13) 0.0167(12) -0.0004(10) 0.0006(10) 0.0056(10)
C25A 0.0420(17) 0.0238(12) 0.0243(13) -0.0016(10) -0.0120(12) 0.0030(11)
C26A 0.0205(12) 0.0183(10) 0.0224(12) -0.0027(9) -0.0018(10) 0.0008(9)
C27A 0.0201(13) 0.0206(11) 0.0215(12) 0.0012(9) -0.0004(9) 0.0007(9)
C28A 0.0253(14) 0.0214(12) 0.0267(14) 0.0041(9) -0.0037(10) 0.0019(10)
C29A 0.0279(14) 0.0185(11) 0.0385(15) 0.0021(10) -0.0031(11) 0.0014(10)
C30A 0.0295(15) 0.0232(12) 0.0369(15) 0.0063(11) -0.0007(12) -0.0015(10)
C31A 0.0342(15) 0.0251(13) 0.0295(15) 0.0079(10) -0.0029(12) -0.0013(11)
C32A 0.0171(12) 0.0234(11) 0.0180(12) 0.0017(9) -0.0002(9) 0.0025(9)
C33A 0.0298(15) 0.0243(12) 0.0437(16) -0.0014(11) 0.0081(12) 0.0040(11)
C34A 0.0191(12) 0.0224(11) 0.0187(12) -0.0023(9) 0.0028(9) 0.0021(9)
C35A 0.0215(13) 0.0313(12) 0.0237(13) -0.0006(10) -0.0001(10) 0.0029(10)
C36A 0.0321(16) 0.0442(15) 0.0233(14) 0.0072(11) 0.0028(11) 0.0113(13)
C37A 0.0355(17) 0.0400(15) 0.0369(16) 0.0166(12) 0.0135(13) 0.0103(13)
C38A 0.0286(17) 0.0461(17) 0.058(2) 0.0216(15) 0.0096(14) -0.0034(13)
C39A 0.0219(14) 0.0378(14) 0.0374(16) 0.0094(12) -0.0012(12) -0.0016(11)
C40A 0.0193(13) 0.0296(12) 0.0139(11) 0.0011(9) -0.0009(9) 0.0004(10)
C41A 0.0186(13) 0.0310(12) 0.0266(14) 0.0003(10) 0.0005(10) -0.0029(10)
C42A 0.0284(15) 0.0278(12) 0.0371(15) 0.0014(11) 0.0012(12) -0.0054(11)
C43A 0.0398(17) 0.0228(12) 0.0310(14) -0.0029(10) 0.0016(12) 0.0020(11)
C44A 0.0277(15) 0.0311(13) 0.0290(14) -0.0018(10) 0.0066(11) 0.0038(11)
C45A 0.0225(14) 0.0280(12) 0.0249(13) 0.0008(10) 0.0021(10) -0.0019(10)
Al1B 0.0167(3) 0.0193(3) 0.0163(3) 0.0005(3) -0.0017(3) 0.0010(3)
N1B 0.0146(10) 0.0229(9) 0.0174(9) 0.0029(8) -0.0010(7) 0.0009(8)
N2B 0.0177(11) 0.0211(9) 0.0203(10) 0.0040(8) -0.0006(8) 0.0005(8)
O1B 0.0199(9) 0.0198(7) 0.0168(8) -0.0017(6) -0.0029(6) 0.0000(6)
O2B 0.0223(9) 0.0193(7) 0.0211(9) -0.0016(6) -0.0020(7) 0.0026(6)
O3B 0.0224(9) 0.0205(8) 0.0212(8) 0.0013(6) 0.0005(7) -0.0015(7)
O4B 0.0238(9) 0.0252(8) 0.0187(8) 0.0019(6) 0.0003(7) 0.0017(7)
O5B 0.0204(9) 0.0314(9) 0.0232(8) 0.0041(7) -0.0025(7) -0.0012(7)
P1B 0.0184(3) 0.0234(3) 0.0167(3) 0.0013(2) 0.0005(2) -0.0005(2)
C1B 0.0137(11) 0.0217(11) 0.0168(12) 0.0006(9) 0.0031(9) -0.0011(9)
C2B 0.0109(11) 0.0235(11) 0.0201(12) 0.0029(9) -0.0008(9) -0.0012(9)
C3B 0.0213(13) 0.0231(11) 0.0174(12) 0.0016(9) -0.0018(9) -0.0010(10)
C4B 0.0207(13) 0.0240(11) 0.0189(12) 0.0020(9) -0.0041(10) -0.0017(10)
C5B 0.0225(13) 0.0331(13) 0.0205(13) 0.0022(10) -0.0006(10) -0.0047(10)
C6B 0.0331(15) 0.0218(11) 0.0258(13) 0.0027(10) -0.0088(11) -0.0016(10)
C7B 0.0185(12) 0.0212(11) 0.0245(12) 0.0026(9) -0.0022(10) 0.0002(9)
C8B 0.0190(13) 0.0247(12) 0.0259(13) -0.0041(10) -0.0009(10) 0.0013(10)
C9B 0.0201(13) 0.0281(13) 0.0348(16) -0.0071(10) -0.0065(11) -0.0005(10)
C10B 0.0274(15) 0.0242(12) 0.0529(18) -0.0063(12) -0.0024(13) -0.0041(11)
C11B 0.0277(15) 0.0275(13) 0.0448(16) -0.0117(12) -0.0001(12) 0.0024(11)
C12B 0.0494(19) 0.0330(15) 0.0382(17) -0.0157(12) -0.0139(14) 0.0024(13)
C13B 0.0157(12) 0.0282(12) 0.0188(12) -0.0029(9) -0.0012(9) -0.0003(10)
C14B 0.0176(12) 0.0214(11) 0.0184(12) 0.0015(9) -0.0002(9) -0.0025(9)
C15B 0.0169(12) 0.0277(12) 0.0147(11) 0.0001(9) -0.0012(9) -0.0029(9)
C16B 0.0199(12) 0.0290(12) 0.0169(11) 0.0053(9) -0.0041(9) 0.0029(10)
C17B 0.0180(12) 0.0251(11) 0.0234(12) 0.0040(9) -0.0043(10) 0.0040(10)
C18B 0.0187(12) 0.0229(11) 0.0267(13) 0.0069(10) 0.0010(10) 0.0021(9)
C19B 0.0208(13) 0.0201(11) 0.0238(13) 0.0012(9) 0.0053(10) 0.0010(9)
C20B 0.0197(12) 0.0179(10) 0.0203(12) 0.0028(9) 0.0042(9) -0.0006(9)
C21B 0.0236(14) 0.0209(11) 0.0204(12) -0.0012(9) 0.0044(10) -0.0021(10)
C22B 0.0299(14) 0.0257(12) 0.0199(12) -0.0037(10) -0.0037(10) -0.0014(10)
C23B 0.0265(15) 0.0367(13) 0.0274(14) -0.0051(11) -0.0057(11) 0.0009(11)
C24B 0.0395(16) 0.0249(12) 0.0295(14) 0.0011(10) -0.0086(12) 0.0003(11)
C25B 0.0426(17) 0.0294(13) 0.0230(13) -0.0040(10) -0.0046(12) -0.0014(12)
C26B 0.0351(15) 0.0221(11) 0.0195(12) -0.0016(9) 0.0053(11) -0.0046(11)
C27B 0.0317(15) 0.0195(11) 0.0258(13) 0.0014(9) 0.0128(11) 0.0003(10)
C28B 0.026(3) 0.0257(14) 0.0315(16) -0.0045(12) 0.0094(16) 0.0011(15)
C29B 0.038(2) 0.035(2) 0.026(2) -0.0060(19) 0.0122(18) 0.0046(17)
C30B 0.034(3) 0.041(3) 0.119(6) -0.045(4) 0.016(3) -0.004(2)
C31B 0.094(5) 0.036(2) 0.035(2) -0.0023(16) 0.016(2) 0.033(3)
C28C 0.026(3) 0.0257(14) 0.0315(16) -0.0045(12) 0.0094(16) 0.0011(15)
C32B 0.0258(14) 0.0230(11) 0.0275(13) 0.0054(10) 0.0098(11) 0.0039(10)
C33B 0.0336(16) 0.0246(12) 0.0418(16) 0.0020(11) 0.0063(13) -0.0010(11)
C34B 0.0243(14) 0.0284(12) 0.0165(12) 0.0004(9) -0.0035(10) -0.0007(10)
C35B 0.0308(16) 0.0292(13) 0.0264(14) -0.0005(10) 0.0041(11) -0.0026(11)
C36B 0.0450(18) 0.0323(14) 0.0284(15) 0.0006(11) 0.0040(13) -0.0136(13)
C37B 0.058(2) 0.0221(12) 0.0313(15) 0.0017(11) -0.0084(14) -0.0118(13)
C38B 0.0475(19) 0.0247(12) 0.0376(16) -0.0016(11) -0.0106(14) 0.0054(12)
C39B 0.0298(15) 0.0317(13) 0.0279(14) -0.0006(10) -0.0025(11) -0.0003(11)
C40B 0.0247(13) 0.0213(11) 0.0223(12) 0.0017(9) 0.0043(10) -0.0040(10)
C41B 0.0274(15) 0.0368(14) 0.0408(16) -0.0080(12) 0.0019(12) 0.0017(12)
C42B 0.0367(18) 0.0451(16) 0.053(2) -0.0152(15) 0.0134(15) 0.0024(14)
C43B 0.0464(19) 0.0426(16) 0.0376(17) -0.0154(13) 0.0208(14) -0.0156(14)
C44B 0.0408(17) 0.0440(15) 0.0229(14) -0.0044(11) 0.0056(12) -0.0166(13)
C45B 0.0304(15) 0.0298(12) 0.0214(13) 0.0014(10) 0.0040(10) -0.0037(11)

loop_
_atom_type_symbol
_atom_type_description
_atom_type_scat_dispersion_real
_atom_type_scat_dispersion_imag
_atom_type_scat_source
C C .0181 .0091 'International Tables Vol C Tables 4.2.6.8 and 6.1.1.4'
H H .0000 .0000 'International Tables Vol C Tables 4.2.6.8 and 6.1.1.4'
N N .0311 .0180 'International Tables Vol C Tables 4.2.6.8 and 6.1.1.4'
O O .0492 .0322 'International Tables Vol C Tables 4.2.6.8 and 6.1.1.4'
Al Al .2130 .2455 'International Tables Vol C Tables 4.2.6.8 and 6.1.1.4'
P P .2955 .4335 'International Tables Vol C Tables 4.2.6.8 and 6.1.1.4'

loop_
_geom_angle_atom_site_label_1
_geom_angle_atom_site_label_2
_geom_angle_atom_site_label_3
_geom_angle
O1A Al1A O2A 95.97(7)
O1A Al1A O4A 97.10(7)
O2A Al1A O4A 91.47(7)
O1A Al1A N2A 167.29(8)
O2A Al1A N2A 91.22(7)
O4A Al1A N2A 93.17(8)
O1A Al1A N1A 91.34(7)
O2A Al1A N1A 172.47(8)
O4A Al1A N1A 89.42(8)
N2A Al1A N1A 81.27(8)
O1A Al1A O3A 87.18(7)
O2A Al1A O3A 89.79(7)
O4A Al1A O3A 175.39(7)
N2A Al1A O3A 82.36(7)
N1A Al1A O3A 88.76(7)
C15A N1A C16A 118.81(19)
C15A N1A Al1A 124.45(16)
C16A N1A Al1A 115.63(14)
C18A N2A C17A 119.34(19)
C18A N2A Al1A 125.36(16)
C17A N2A Al1A 114.77(13)
C1A O1A Al1A 132.64(15)
C20A O2A Al1A 131.90(15)
C33A O3A Al1A 126.13(15)
C33A O3A H3A 104.5
Al1A O3A H3A 121.5
P1A O4A Al1A 151.12(11)
O5A P1A O4A 118.19(9)
O5A P1A C34A 107.92(10)
O4A P1A C34A 108.63(10)
O5A P1A C40A 108.23(10)
O4A P1A C40A 105.80(10)
C34A P1A C40A 107.64(10)
O1A C1A C14A 121.7(2)
O1A C1A C2A 119.7(2)
C14A C1A C2A 118.6(2)
C7A C2A C1A 117.1(2)
C7A C2A C3A 122.7(2)
C1A C2A C3A 120.3(2)
C2A C3A C4A 110.0(2)
C2A C3A C6A 112.0(2)
C4A C3A C6A 107.0(2)
C2A C3A C5A 110.6(2)
C4A C3A C5A 109.7(2)
C6A C3A C5A 107.3(2)
C3A C4A H4A1 109.5
C3A C4A H4A2 109.5
H4A1 C4A H4A2 109.5
C3A C4A H4A3 109.5
H4A1 C4A H4A3 109.5
H4A2 C4A H4A3 109.5
C3A C5A H5A1 109.5
C3A C5A H5A2 109.5
H5A1 C5A H5A2 109.5
C3A C5A H5A3 109.5
H5A1 C5A H5A3 109.5
H5A2 C5A H5A3 109.5
C3A C6A H6A1 109.5
C3A C6A H6A2 109.5
H6A1 C6A H6A2 109.5
C3A C6A H6A3 109.5
H6A1 C6A H6A3 109.5
H6A2 C6A H6A3 109.5
C2A C7A C8A 125.0(2)
C2A C7A H7A 117.5
C8A C7A H7A 117.5
C13A C8A C7A 116.6(2)
C13A C8A C9A 123.1(2)
C7A C8A C9A 120.3(2)
C10A C9A C11A 109.7(2)
C10A C9A C8A 109.0(2)
C11A C9A C8A 110.5(2)
C10A C9A C12A 108.4(2)
C11A C9A C12A 107.9(2)
C8A C9A C12A 111.3(2)
C9A C10A H10A 109.5
C9A C10A H10B 109.5
H10A C10A H10B 109.5
C9A C10A H10C 109.5
H10A C10A H10C 109.5
H10B C10A H10C 109.5
C9A C11A H11A 109.5
C9A C11A H11B 109.5
H11A C11A H11B 109.5
C9A C11A H11C 109.5
H11A C11A H11C 109.5
H11B C11A H11C 109.5
C9A C12A H12A 109.5
C9A C12A H12B 109.5
H12A C12A H12B 109.5
C9A C12A H12C 109.5
H12A C12A H12C 109.5
H12B C12A H12C 109.5
C8A C13A C14A 122.1(2)
C8A C13A H13A 119.0
C14A C13A H13A 119.0
C13A C14A C1A 120.6(2)
C13A C14A C15A 117.1(2)
C1A C14A C15A 122.4(2)
N1A C15A C14A 125.4(2)
N1A C15A H15A 117.3
C14A C15A H15A 117.3
N1A C16A C17A 108.25(18)
N1A C16A H16A 110.0
C17A C16A H16A 110.0
N1A C16A H16B 110.0
C17A C16A H16B 110.0
H16A C16A H16B 108.4
N2A C17A C16A 108.53(18)
N2A C17A H17A 110.0
C16A C17A H17A 110.0
N2A C17A H17B 110.0
C16A C17A H17B 110.0
H17A C17A H17B 108.4
N2A C18A C19A 124.9(2)
N2A C18A H18A 117.5
C19A C18A H18A 117.5
C32A C19A C20A 120.5(2)
C32A C19A C18A 117.0(2)
C20A C19A C18A 122.39(19)
O2A C20A C19A 121.65(19)
O2A C20A C21A 120.1(2)
C19A C20A C21A 118.27(19)
C26A C21A C20A 117.9(2)
C26A C21A C22A 121.7(2)
C20A C21A C22A 120.33(19)
C25A C22A C21A 112.38(19)
C25A C22A C23A 107.4(2)
C21A C22A C23A 110.92(19)
C25A C22A C24A 106.9(2)
C21A C22A C24A 109.4(2)
C23A C22A C24A 109.74(19)
C22A C23A H23A 109.5
C22A C23A H23B 109.5
H23A C23A H23B 109.5
C22A C23A H23C 109.5
H23A C23A H23C 109.5
H23B C23A H23C 109.5
C22A C24A H24A 109.5
C22A C24A H24B 109.5
H24A C24A H24B 109.5
C22A C24A H24C 109.5
H24A C24A H24C 109.5
H24B C24A H24C 109.5
C22A C25A H25A 109.5
C22A C25A H25B 109.5
H25A C25A H25B 109.5
C22A C25A H25C 109.5
H25A C25A H25C 109.5
H25B C25A H25C 109.5
C21A C26A C27A 124.8(2)
C21A C26A H26A 117.6
C27A C26A H26A 117.6
C32A C27A C26A 116.3(2)
C32A C27A C28A 123.6(2)
C26A C27A C28A 120.1(2)
C31A C28A C27A 111.8(2)
C31A C28A C30A 108.1(2)
C27A C28A C30A 109.6(2)
C31A C28A C29A 109.1(2)
C27A C28A C29A 109.1(2)
C30A C28A C29A 109.1(2)
C28A C29A H29A 109.5
C28A C29A H29B 109.5
H29A C29A H29B 109.5
C28A C29A H29C 109.5
H29A C29A H29C 109.5
H29B C29A H29C 109.5
C28A C30A H30A 109.5
C28A C30A H30B 109.5
H30A C30A H30B 109.5
C28A C30A H30C 109.5
H30A C30A H30C 109.5
H30B C30A H30C 109.5
C28A C31A H31A 109.5
C28A C31A H31B 109.5
H31A C31A H31B 109.5
C28A C31A H31C 109.5
H31A C31A H31C 109.5
H31B C31A H31C 109.5
C27A C32A C19A 122.0(2)
C27A C32A H32A 119.0
C19A C32A H32A 119.0
O3A C33A H33A 109.5
O3A C33A H33B 109.5
H33A C33A H33B 109.5
O3A C33A H33C 109.5
H33A C33A H33C 109.5
H33B C33A H33C 109.5
C35A C34A C39A 119.1(2)
C35A C34A P1A 120.34(19)
C39A C34A P1A 120.53(19)
C34A C35A C36A 120.4(2)
C34A C35A H35A 119.8
C36A C35A H35A 119.8
C37A C36A C35A 120.3(3)
C37A C36A H36A 119.8
C35A C36A H36A 119.8
C36A C37A C38A 119.8(3)
C36A C37A H37A 120.1
C38A C37A H37A 120.1
C37A C38A C39A 120.1(3)
C37A C38A H38A 120.0
C39A C38A H38A 120.0
C38A C39A C34A 120.2(3)
C38A C39A H39A 119.9
C34A C39A H39A 119.9
C45A C40A C41A 119.0(2)
C45A C40A P1A 120.55(18)
C41A C40A P1A 120.24(19)
C42A C41A C40A 120.2(2)
C42A C41A H41A 119.9
C40A C41A H41A 119.9
C41A C42A C43A 120.2(2)
C41A C42A H42A 119.9
C43A C42A H42A 119.9
C42A C43A C44A 120.1(2)
C42A C43A H43A 120.0
C44A C43A H43A 120.0
C45A C44A C43A 119.4(2)
C45A C44A H44A 120.3
C43A C44A H44A 120.3
C40A C45A C44A 121.1(2)
C40A C45A H45A 119.4
C44A C45A H45A 119.4
O2B Al1B O1B 96.51(7)
O2B Al1B O4B 97.37(8)
O1B Al1B O4B 90.93(7)
O2B Al1B N1B 167.19(8)
O1B Al1B N1B 91.48(7)
O4B Al1B N1B 92.48(8)
O2B Al1B N2B 90.98(8)
O1B Al1B N2B 172.32(8)
O4B Al1B N2B 89.74(8)
N1B Al1B N2B 80.85(8)
O2B Al1B O3B 87.40(7)
O1B Al1B O3B 89.60(7)
O4B Al1B O3B 175.11(8)
N1B Al1B O3B 82.65(7)
N2B Al1B O3B 89.09(8)
C15B N1B C16B 119.90(19)
C15B N1B Al1B 124.74(16)
C16B N1B Al1B 115.09(14)
C18B N2B C17B 119.2(2)
C18B N2B Al1B 124.14(17)
C17B N2B Al1B 115.54(14)
C1B O1B Al1B 131.06(15)
C20B O2B Al1B 132.89(16)
C33B O3B Al1B 126.71(15)
C33B O3B H3B 111.2
Al1B O3B H3B 113.3
P1B O4B Al1B 149.60(11)
O5B P1B O4B 118.28(10)
O5B P1B C40B 108.23(11)
O4B P1B C40B 109.00(10)
O5B P1B C34B 108.66(10)
O4B P1B C34B 105.59(11)
C40B P1B C34B 106.49(11)
O1B C1B C14B 121.5(2)
O1B C1B C2B 120.8(2)
C14B C1B C2B 117.6(2)
C7B C2B C1B 118.3(2)
C7B C2B C3B 121.4(2)
C1B C2B C3B 120.2(2)
C5B C3B C6B 108.0(2)
C5B C3B C2B 109.6(2)
C6B C3B C2B 112.03(19)
C5B C3B C4B 109.71(19)
C6B C3B C4B 106.3(2)
C2B C3B C4B 111.14(19)
C3B C4B H4B1 109.5
C3B C4B H4B2 109.5
H4B1 C4B H4B2 109.5
C3B C4B H4B3 109.5
H4B1 C4B H4B3 109.5
H4B2 C4B H4B3 109.5
C3B C5B H5B1 109.5
C3B C5B H5B2 109.5
H5B1 C5B H5B2 109.5
C3B C5B H5B3 109.5
H5B1 C5B H5B3 109.5
H5B2 C5B H5B3 109.5
C3B C6B H6B1 109.5
C3B C6B H6B2 109.5
H6B1 C6B H6B2 109.5
C3B C6B H6B3 109.5
H6B1 C6B H6B3 109.5
H6B2 C6B H6B3 109.5
C2B C7B C8B 124.7(2)
C2B C7B H7B 117.6
C8B C7B H7B 117.6
C13B C8B C7B 116.4(2)
C13B C8B C9B 123.5(2)
C7B C8B C9B 120.0(2)
C10B C9B C11B 109.6(2)
C10B C9B C8B 108.8(2)
C11B C9B C8B 110.5(2)
C10B C9B C12B 108.7(2)
C11B C9B C12B 108.0(2)
C8B C9B C12B 111.3(2)
C9B C10B H10D 109.5
C9B C10B H10E 109.5
H10D C10B H10E 109.5
C9B C10B H10F 109.5
H10D C10B H10F 109.5
H10E C10B H10F 109.5
C9B C11B H11D 109.5
C9B C11B H11E 109.5
H11D C11B H11E 109.5
C9B C11B H11F 109.5
H11D C11B H11F 109.5
H11E C11B H11F 109.5
C9B C12B H12D 109.5
C9B C12B H12E 109.5
H12D C12B H12E 109.5
C9B C12B H12F 109.5
H12D C12B H12F 109.5
H12E C12B H12F 109.5
C8B C13B C14B 121.9(2)
C8B C13B H13B 119.0
C14B C13B H13B 119.0
C13B C14B C1B 121.0(2)
C13B C14B C15B 116.9(2)
C1B C14B C15B 122.1(2)
N1B C15B C14B 125.5(2)
N1B C15B H15B 117.2
C14B C15B H15B 117.2
N1B C16B C17B 107.95(18)
N1B C16B H16C 110.1
C17B C16B H16C 110.1
N1B C16B H16D 110.1
C17B C16B H16D 110.1
H16C C16B H16D 108.4
N2B C17B C16B 108.62(18)
N2B C17B H17C 110.0
C16B C17B H17C 110.0
N2B C17B H17D 110.0
C16B C17B H17D 110.0
H17C C17B H17D 108.3
N2B C18B C19B 125.4(2)
N2B C18B H18B 117.3
C19B C18B H18B 117.3
C20B C19B C32B 120.7(2)
C20B C19B C18B 122.5(2)
C32B C19B C18B 116.8(2)
O2B C20B C19B 121.9(2)
O2B C20B C21B 119.6(2)
C19B C20B C21B 118.5(2)
C26B C21B C20B 117.7(2)
C26B C21B C22B 122.3(2)
C20B C21B C22B 120.0(2)
C25B C22B C21B 112.5(2)
C25B C22B C24B 106.6(2)
C21B C22B C24B 110.4(2)
C25B C22B C23B 106.8(2)
C21B C22B C23B 110.7(2)
C24B C22B C23B 109.7(2)
C22B C23B H23D 109.5
C22B C23B H23E 109.5
H23D C23B H23E 109.5
C22B C23B H23F 109.5
H23D C23B H23F 109.5
H23E C23B H23F 109.5
C22B C24B H24D 109.5
C22B C24B H24E 109.5
H24D C24B H24E 109.5
C22B C24B H24F 109.5
H24D C24B H24F 109.5
H24E C24B H24F 109.5
C22B C25B H25D 109.5
C22B C25B H25E 109.5
H25D C25B H25E 109.5
C22B C25B H25F 109.5
H25D C25B H25F 109.5
H25E C25B H25F 109.5
C21B C26B C27B 124.5(2)
C21B C26B H26B 117.8
C27B C26B H26B 117.8
C32B C27B C26B 116.6(2)
C32B C27B C28B 120.4(3)
C26B C27B C28B 122.9(3)
C32B C27B C28C 130.0(6)
C26B C27B C28C 113.1(6)
C28B C27B C28C 12.3(7)
C29B C28B C30B 110.1(4)
C29B C28B C31B 107.2(4)
C30B C28B C31B 108.4(4)
C29B C28B C27B 109.8(3)
C30B C28B C27B 109.2(4)
C31B C28B C27B 112.1(3)
C29C C28C C30C 110.9(12)
C29C C28C C31C 105.8(11)
C30C C28C C31C 108.2(10)
C29C C28C C27B 103.4(15)
C30C C28C C27B 120.4(13)
C31C C28C C27B 107.3(11)
C28C C29C H29G 109.5
C28C C29C H29H 109.5
H29G C29C H29H 109.5
C28C C29C H29I 109.5
H29G C29C H29I 109.5
H29H C29C H29I 109.5
C28C C30C H30G 109.5
C28C C30C H30H 109.5
H30G C30C H30H 109.5
C28C C30C H30I 109.5
H30G C30C H30I 109.5
H30H C30C H30I 109.5
C28C C31C H31G 109.5
C28C C31C H31H 109.5
H31G C31C H31H 109.5
C28C C31C H31I 109.5
H31G C31C H31I 109.5
H31H C31C H31I 109.5
C27B C32B C19B 122.0(2)
C27B C32B H32B 119.0
C19B C32B H32B 119.0
O3B C33B H33D 109.5
O3B C33B H33E 109.5
H33D C33B H33E 109.5
O3B C33B H33F 109.5
H33D C33B H33F 109.5
H33E C33B H33F 109.5
C35B C34B C39B 119.6(2)
C35B C34B P1B 119.92(19)
C39B C34B P1B 120.4(2)
C34B C35B C36B 120.2(3)
C34B C35B H35B 119.9
C36B C35B H35B 119.9
C37B C36B C35B 119.9(3)
C37B C36B H36B 120.1
C35B C36B H36B 120.1
C36B C37B C38B 120.5(2)
C36B C37B H37B 119.7
C38B C37B H37B 119.7
C37B C38B C39B 119.8(3)
C37B C38B H38B 120.1
C39B C38B H38B 120.1
C38B C39B C34B 120.0(3)
C38B C39B H39B 120.0
C34B C39B H39B 120.0
C41B C40B C45B 119.1(2)
C41B C40B P1B 121.1(2)
C45B C40B P1B 119.81(19)
C40B C41B C42B 120.3(3)
C40B C41B H41B 119.8
C42B C41B H41B 119.8
C43B C42B C41B 119.7(3)
C43B C42B H42B 120.2
C41B C42B H42B 120.2
C44B C43B C42B 120.8(3)
C44B C43B H43B 119.6
C42B C43B H43B 119.6
C43B C44B C45B 119.8(3)
C43B C44B H44B 120.1
C45B C44B H44B 120.1
C44B C45B C40B 120.3(3)
C44B C45B H45B 119.9
C40B C45B H45B 119.9

loop_
_geom_bond_atom_site_label_1
_geom_bond_atom_site_label_2
_geom_bond_distance
Al1A O1A 1.8033(16)
Al1A O2A 1.8133(16)
Al1A O4A 1.8729(17)
Al1A N2A 1.9977(19)
Al1A N1A 2.0023(19)
Al1A O3A 2.0255(17)
N1A C15A 1.282(3)
N1A C16A 1.469(3)
N2A C18A 1.282(3)
N2A C17A 1.469(3)
O1A C1A 1.321(3)
O2A C20A 1.312(3)
O3A C33A 1.420(3)
O3A H3A 0.8638
O4A P1A 1.5052(17)
O5A P1A 1.4998(17)
P1A C34A 1.804(2)
P1A C40A 1.813(2)
C1A C14A 1.418(3)
C1A C2A 1.431(3)
C2A C7A 1.396(3)
C2A C3A 1.531(3)
C3A C4A 1.535(4)
C3A C6A 1.538(3)
C3A C5A 1.539(3)
C4A H4A1 0.9800
C4A H4A2 0.9800
C4A H4A3 0.9800
C5A H5A1 0.9800
C5A H5A2 0.9800
C5A H5A3 0.9800
C6A H6A1 0.9800
C6A H6A2 0.9800
C6A H6A3 0.9800
C7A C8A 1.401(3)
C7A H7A 0.9500
C8A C13A 1.372(3)
C8A C9A 1.532(3)
C9A C10A 1.526(4)
C9A C11A 1.529(4)
C9A C12A 1.540(4)
C10A H10A 0.9800
C10A H10B 0.9800
C10A H10C 0.9800
C11A H11A 0.9800
C11A H11B 0.9800
C11A H11C 0.9800
C12A H12A 0.9800
C12A H12B 0.9800
C12A H12C 0.9800
C13A C14A 1.403(3)
C13A H13A 0.9500
C14A C15A 1.447(3)
C15A H15A 0.9500
C16A C17A 1.529(3)
C16A H16A 0.9900
C16A H16B 0.9900
C17A H17A 0.9900
C17A H17B 0.9900
C18A C19A 1.448(3)
C18A H18A 0.9500
C19A C32A 1.412(3)
C19A C20A 1.418(3)
C20A C21A 1.428(3)
C21A C26A 1.384(3)
C21A C22A 1.535(3)
C22A C25A 1.522(3)
C22A C23A 1.537(3)
C22A C24A 1.539(3)
C23A H23A 0.9800
C23A H23B 0.9800
C23A H23C 0.9800
C24A H24A 0.9800
C24A H24B 0.9800
C24A H24C 0.9800
C25A H25A 0.9800
C25A H25B 0.9800
C25A H25C 0.9800
C26A C27A 1.413(3)
C26A H26A 0.9500
C27A C32A 1.374(3)
C27A C28A 1.534(3)
C28A C31A 1.525(4)
C28A C30A 1.536(4)
C28A C29A 1.542(3)
C29A H29A 0.9800
C29A H29B 0.9800
C29A H29C 0.9800
C30A H30A 0.9800
C30A H30B 0.9800
C30A H30C 0.9800
C31A H31A 0.9800
C31A H31B 0.9800
C31A H31C 0.9800
C32A H32A 0.9500
C33A H33A 0.9800
C33A H33B 0.9800
C33A H33C 0.9800
C34A C35A 1.385(3)
C34A C39A 1.388(4)
C35A C36A 1.387(4)
C35A H35A 0.9500
C36A C37A 1.370(4)
C36A H36A 0.9500
C37A C38A 1.385(4)
C37A H37A 0.9500
C38A C39A 1.386(4)
C38A H38A 0.9500
C39A H39A 0.9500
C40A C45A 1.380(4)
C40A C41A 1.393(3)
C41A C42A 1.381(4)
C41A H41A 0.9500
C42A C43A 1.383(4)
C42A H42A 0.9500
C43A C44A 1.387(4)
C43A H43A 0.9500
C44A C45A 1.385(3)
C44A H44A 0.9500
C45A H45A 0.9500
Al1B O2B 1.8011(17)
Al1B O1B 1.8162(17)
Al1B O4B 1.8728(18)
Al1B N1B 1.994(2)
Al1B N2B 2.011(2)
Al1B O3B 2.0258(17)
N1B C15B 1.279(3)
N1B C16B 1.472(3)
N2B C18B 1.284(3)
N2B C17B 1.462(3)
O1B C1B 1.312(3)
O2B C20B 1.315(3)
O3B C33B 1.423(3)
O3B H3B 0.9209
O4B P1B 1.5090(18)
O5B P1B 1.4976(17)
P1B C40B 1.798(2)
P1B C34B 1.814(2)
C1B C14B 1.423(3)
C1B C2B 1.435(3)
C2B C7B 1.380(3)
C2B C3B 1.541(3)
C3B C5B 1.531(3)
C3B C6B 1.537(3)
C3B C4B 1.545(3)
C4B H4B1 0.9800
C4B H4B2 0.9800
C4B H4B3 0.9800
C5B H5B1 0.9800
C5B H5B2 0.9800
C5B H5B3 0.9800
C6B H6B1 0.9800
C6B H6B2 0.9800
C6B H6B3 0.9800
C7B C8B 1.409(3)
C7B H7B 0.9500
C8B C13B 1.381(3)
C8B C9B 1.534(3)
C9B C10B 1.529(4)
C9B C11B 1.531(4)
C9B C12B 1.535(4)
C10B H10D 0.9800
C10B H10E 0.9800
C10B H10F 0.9800
C11B H11D 0.9800
C11B H11E 0.9800
C11B H11F 0.9800
C12B H12D 0.9800
C12B H12E 0.9800
C12B H12F 0.9800
C13B C14B 1.400(3)
C13B H13B 0.9500
C14B C15B 1.447(3)
C15B H15B 0.9500
C16B C17B 1.524(3)
C16B H16C 0.9900
C16B H16D 0.9900
C17B H17C 0.9900
C17B H17D 0.9900
C18B C19B 1.442(4)
C18B H18B 0.9500
C19B C20B 1.408(3)
C19B C32B 1.412(3)
C20B C21B 1.421(3)
C21B C26B 1.397(3)
C21B C22B 1.538(4)
C22B C25B 1.534(3)
C22B C24B 1.538(3)
C22B C23B 1.540(4)
C23B H23D 0.9800
C23B H23E 0.9800
C23B H23F 0.9800
C24B H24D 0.9800
C24B H24E 0.9800
C24B H24F 0.9800
C25B H25D 0.9800
C25B H25E 0.9800
C25B H25F 0.9800
C26B C27B 1.404(4)
C26B H26B 0.9500
C27B C32B 1.365(4)
C27B C28B 1.548(6)
C27B C28C 1.57(2)
C28B C29B 1.515(5)
C28B C30B 1.517(5)
C28B C31B 1.538(5)
C29B H29D 0.9800
C29B H29E 0.9800
C29B H29F 0.9800
C30B H30D 0.9800
C30B H30E 0.9800
C30B H30F 0.9800
C31B H31D 0.9800
C31B H31E 0.9800
C31B H31F 0.9800
C28C C29C 1.513(10)
C28C C30C 1.519(10)
C28C C31C 1.534(10)
C29C H29G 0.9800
C29C H29H 0.9800
C29C H29I 0.9800
C30C H30G 0.9800
C30C H30H 0.9800
C30C H30I 0.9800
C31C H31G 0.9800
C31C H31H 0.9800
C31C H31I 0.9800
C32B H32B 0.9500
C33B H33D 0.9800
C33B H33E 0.9800
C33B H33F 0.9800
C34B C35B 1.385(4)
C34B C39B 1.390(4)
C35B C36B 1.386(4)
C35B H35B 0.9500
C36B C37B 1.376(4)
C36B H36B 0.9500
C37B C38B 1.381(5)
C37B H37B 0.9500
C38B C39B 1.388(4)
C38B H38B 0.9500
C39B H39B 0.9500
C40B C41B 1.388(4)
C40B C45B 1.393(4)
C41B C42B 1.391(4)
C41B H41B 0.9500
C42B C43B 1.377(5)
C42B H42B 0.9500
C43B C44B 1.370(5)
C43B H43B 0.9500
C44B C45B 1.390(4)
C44B H44B 0.9500
C45B H45B 0.9500

loop_
_geom_torsion_atom_site_label_1
_geom_torsion_atom_site_label_2
_geom_torsion_atom_site_label_3
_geom_torsion_atom_site_label_4
_geom_torsion
O1A Al1A N1A C15A 14.49(19)
O2A Al1A N1A C15A -179(95)
O4A Al1A N1A C15A -82.60(19)
N2A Al1A N1A C15A -175.9(2)
O3A Al1A N1A C15A 101.64(19)
O1A Al1A N1A C16A -177.72(16)
O2A Al1A N1A C16A -11.6(7)
O4A Al1A N1A C16A 85.19(16)
N2A Al1A N1A C16A -8.11(15)
O3A Al1A N1A C16A -90.57(16)
O1A Al1A N2A C18A -130.5(3)
O2A Al1A N2A C18A -6.00(19)
O4A Al1A N2A C18A 85.54(19)
N1A Al1A N2A C18A 174.46(19)
O3A Al1A N2A C18A -95.62(19)
O1A Al1A N2A C17A 41.1(4)
O2A Al1A N2A C17A 165.59(15)
O4A Al1A N2A C17A -102.87(15)
N1A Al1A N2A C17A -13.95(15)
O3A Al1A N2A C17A 75.97(15)
O2A Al1A O1A C1A 167.18(19)
O4A Al1A O1A C1A 74.9(2)
N2A Al1A O1A C1A -68.7(4)
N1A Al1A O1A C1A -14.6(2)
O3A Al1A O1A C1A -103.34(19)
O1A Al1A O2A C20A -172.58(19)
O4A Al1A O2A C20A -75.28(19)
N2A Al1A O2A C20A 17.9(2)
N1A Al1A O2A C20A 21.4(7)
O3A Al1A O2A C20A 100.28(19)
O1A Al1A O3A C33A 42.5(2)
O2A Al1A O3A C33A 138.5(2)
O4A Al1A O3A C33A -115.7(9)
N2A Al1A O3A C33A -130.3(2)
N1A Al1A O3A C33A -48.9(2)
O1A Al1A O4A P1A -98.8(2)
O2A Al1A O4A P1A 165.0(2)
N2A Al1A O4A P1A 73.7(2)
N1A Al1A O4A P1A -7.5(2)
O3A Al1A O4A P1A 59.3(10)
Al1A O4A P1A O5A -34.3(3)
Al1A O4A P1A C34A 89.0(2)
Al1A O4A P1A C40A -155.7(2)
Al1A O1A C1A C14A 8.6(3)
Al1A O1A C1A C2A -172.45(16)
O1A C1A C2A C7A 178.2(2)
C14A C1A C2A C7A -2.9(3)
O1A C1A C2A C3A -1.1(3)
C14A C1A C2A C3A 177.8(2)
C7A C2A C3A C4A 121.0(2)
C1A C2A C3A C4A -59.7(3)
C7A C2A C3A C6A 2.1(3)
C1A C2A C3A C6A -178.7(2)
C7A C2A C3A C5A -117.6(2)
C1A C2A C3A C5A 61.6(3)
C1A C2A C7A C8A 0.8(3)
C3A C2A C7A C8A -179.9(2)
C2A C7A C8A C13A 0.9(4)
C2A C7A C8A C9A -178.3(2)
C13A C8A C9A C10A -112.4(3)
C7A C8A C9A C10A 66.8(3)
C13A C8A C9A C11A 127.0(3)
C7A C8A C9A C11A -53.8(3)
C13A C8A C9A C12A 7.1(3)
C7A C8A C9A C12A -173.7(2)
C7A C8A C13A C14A -0.5(3)
C9A C8A C13A C14A 178.7(2)
C8A C13A C14A C1A -1.6(3)
C8A C13A C14A C15A 177.7(2)
O1A C1A C14A C13A -177.7(2)
C2A C1A C14A C13A 3.3(3)
O1A C1A C14A C15A 3.0(3)
C2A C1A C14A C15A -175.9(2)
C16A N1A C15A C14A -176.9(2)
Al1A N1A C15A C14A -9.5(3)
C13A C14A C15A N1A 179.2(2)
C1A C14A C15A N1A -1.5(4)
C15A N1A C16A C17A -164.7(2)
Al1A N1A C16A C17A 26.8(2)
C18A N2A C17A C16A -156.2(2)
Al1A N2A C17A C16A 31.7(2)
N1A C16A C17A N2A -36.3(2)
C17A N2A C18A C19A -175.0(2)
Al1A N2A C18A C19A -3.7(3)
N2A C18A C19A C32A -175.0(2)
N2A C18A C19A C20A 7.0(4)
Al1A O2A C20A C19A -19.2(3)
Al1A O2A C20A C21A 162.21(16)
C32A C19A C20A O2A -174.1(2)
C18A C19A C20A O2A 3.9(3)
C32A C19A C20A C21A 4.5(3)
C18A C19A C20A C21A -177.5(2)
O2A C20A C21A C26A 175.1(2)
C19A C20A C21A C26A -3.5(3)
O2A C20A C21A C22A -5.9(3)
C19A C20A C21A C22A 175.4(2)
C26A C21A C22A C25A -1.0(3)
C20A C21A C22A C25A -179.9(2)
C26A C21A C22A C23A -121.2(2)
C20A C21A C22A C23A 59.8(3)
C26A C21A C22A C24A 117.6(2)
C20A C21A C22A C24A -61.4(3)
C20A C21A C26A C27A 0.0(4)
C22A C21A C26A C27A -178.9(2)
C21A C26A C27A C32A 2.5(4)
C21A C26A C27A C28A -178.4(2)
C32A C27A C28A C31A -6.2(3)
C26A C27A C28A C31A 174.7(2)
C32A C27A C28A C30A -126.1(3)
C26A C27A C28A C30A 54.9(3)
C32A C27A C28A C29A 114.5(3)
C26A C27A C28A C29A -64.5(3)
C26A C27A C32A C19A -1.4(3)
C28A C27A C32A C19A 179.5(2)
C20A C19A C32A C27A -2.0(4)
C18A C19A C32A C27A 179.9(2)
O5A P1A C34A C35A 156.87(18)
O4A P1A C34A C35A 27.6(2)
C40A P1A C34A C35A -86.5(2)
O5A P1A C34A C39A -23.2(2)
O4A P1A C34A C39A -152.4(2)
C40A P1A C34A C39A 93.4(2)
C39A C34A C35A C36A 0.5(4)
P1A C34A C35A C36A -179.6(2)
C34A C35A C36A C37A -1.0(4)
C35A C36A C37A C38A 1.2(4)
C36A C37A C38A C39A -0.9(5)
C37A C38A C39A C34A 0.3(5)
C35A C34A C39A C38A -0.1(4)
P1A C34A C39A C38A 179.9(2)
O5A P1A C40A C45A 60.0(2)
O4A P1A C40A C45A -172.40(19)
C34A P1A C40A C45A -56.4(2)
O5A P1A C40A C41A -115.1(2)
O4A P1A C40A C41A 12.5(2)
C34A P1A C40A C41A 128.5(2)
C45A C40A C41A C42A -0.4(4)
P1A C40A C41A C42A 174.8(2)
C40A C41A C42A C43A -0.2(4)
C41A C42A C43A C44A 0.4(4)
C42A C43A C44A C45A 0.0(4)
C41A C40A C45A C44A 0.8(4)
P1A C40A C45A C44A -174.4(2)
C43A C44A C45A C40A -0.6(4)
O2B Al1B N1B C15B 138.0(3)
O1B Al1B N1B C15B 9.3(2)
O4B Al1B N1B C15B -81.67(19)
N2B Al1B N1B C15B -171.0(2)
O3B Al1B N1B C15B 98.74(19)
O2B Al1B N1B C16B -36.1(5)
O1B Al1B N1B C16B -164.81(16)
O4B Al1B N1B C16B 104.19(16)
N2B Al1B N1B C16B 14.85(16)
O3B Al1B N1B C16B -75.41(16)
O2B Al1B N2B C18B -14.6(2)
O1B Al1B N2B C18B 177.9(6)
O4B Al1B N2B C18B 82.8(2)
N1B Al1B N2B C18B 175.3(2)
O3B Al1B N2B C18B -102.0(2)
O2B Al1B N2B C17B 177.60(16)
O1B Al1B N2B C17B 10.0(7)
O4B Al1B N2B C17B -85.03(16)
N1B Al1B N2B C17B 7.52(16)
O3B Al1B N2B C17B 90.22(16)
O2B Al1B O1B C1B 168.39(19)
O4B Al1B O1B C1B 70.9(2)
N1B Al1B O1B C1B -21.6(2)
N2B Al1B O1B C1B -24.1(7)
O3B Al1B O1B C1B -104.27(19)
O1B Al1B O2B C20B -166.89(19)
O4B Al1B O2B C20B -75.1(2)
N1B Al1B O2B C20B 64.8(5)
N2B Al1B O2B C20B 14.8(2)
O3B Al1B O2B C20B 103.8(2)
O2B Al1B O3B C33B -42.7(2)
O1B Al1B O3B C33B -139.2(2)
O4B Al1B O3B C33B 124.5(9)
N1B Al1B O3B C33B 129.2(2)
N2B Al1B O3B C33B 48.3(2)
O2B Al1B O4B P1B 95.8(2)
O1B Al1B O4B P1B -167.5(2)
N1B Al1B O4B P1B -76.0(2)
N2B Al1B O4B P1B 4.8(2)
O3B Al1B O4B P1B -71.3(10)
Al1B O4B P1B O5B 37.7(2)
Al1B O4B P1B C40B -86.4(2)
Al1B O4B P1B C34B 159.5(2)
Al1B O1B C1B C14B 21.8(3)
Al1B O1B C1B C2B -159.92(17)
O1B C1B C2B C7B -176.5(2)
C14B C1B C2B C7B 1.8(3)
O1B C1B C2B C3B 7.0(3)
C14B C1B C2B C3B -174.7(2)
C7B C2B C3B C5B -113.9(2)
C1B C2B C3B C5B 62.5(3)
C7B C2B C3B C6B 5.9(3)
C1B C2B C3B C6B -177.7(2)
C7B C2B C3B C4B 124.7(2)
C1B C2B C3B C4B -58.9(3)
C1B C2B C7B C8B 0.7(4)
C3B C2B C7B C8B 177.2(2)
C2B C7B C8B C13B -2.2(4)
C2B C7B C8B C9B -178.6(2)
C13B C8B C9B C10B -110.4(3)
C7B C8B C9B C10B 65.7(3)
C13B C8B C9B C11B 129.3(3)
C7B C8B C9B C11B -54.6(3)
C13B C8B C9B C12B 9.3(4)
C7B C8B C9B C12B -174.6(2)
C7B C8B C13B C14B 1.2(4)
C9B C8B C13B C14B 177.4(2)
C8B C13B C14B C1B 1.3(4)
C8B C13B C14B C15B -179.2(2)
O1B C1B C14B C13B 175.5(2)
C2B C1B C14B C13B -2.8(3)
O1B C1B C14B C15B -4.0(3)
C2B C1B C14B C15B 177.8(2)
C16B N1B C15B C14B 175.5(2)
Al1B N1B C15B C14B 1.6(3)
C13B C14B C15B N1B 173.4(2)
C1B C14B C15B N1B -7.1(4)
C15B N1B C16B C17B 152.9(2)
Al1B N1B C16B C17B -32.6(2)
C18B N2B C17B C16B 164.8(2)
Al1B N2B C17B C16B -26.7(2)
N1B C16B C17B N2B 36.7(2)
C17B N2B C18B C19B 176.9(2)
Al1B N2B C18B C19B 9.5(3)
N2B C18B C19B C20B 1.7(4)
N2B C18B C19B C32B -179.0(2)
Al1B O2B C20B C19B -8.6(3)
Al1B O2B C20B C21B 172.39(17)
C32B C19B C20B O2B 177.4(2)
C18B C19B C20B O2B -3.3(3)
C32B C19B C20B C21B -3.6(3)
C18B C19B C20B C21B 175.7(2)
O2B C20B C21B C26B -177.5(2)
C19B C20B C21B C26B 3.4(3)
O2B C20B C21B C22B 2.3(3)
C19B C20B C21B C22B -176.7(2)
C26B C21B C22B C25B -2.7(3)
C20B C21B C22B C25B 177.5(2)
C26B C21B C22B C24B 116.3(2)
C20B C21B C22B C24B -63.6(3)
C26B C21B C22B C23B -122.0(2)
C20B C21B C22B C23B 58.1(3)
C20B C21B C26B C27B -1.2(4)
C22B C21B C26B C27B 178.9(2)
C21B C26B C27B C32B -1.0(4)
C21B C26B C27B C28B 176.1(3)
C21B C26B C27B C28C -175.5(7)
C32B C27B C28B C29B 100.6(4)
C26B C27B C28B C29B -76.3(5)
C28C C27B C28B C29B -116(3)
C32B C27B C28B C30B -138.5(4)
C26B C27B C28B C30B 44.5(5)
C28C C27B C28B C30B 5(3)
C32B C27B C28B C31B -18.3(4)
C26B C27B C28B C31B 164.7(3)
C28C C27B C28B C31B 125(3)
C32B C27B C28C C29C 78.5(12)
C26B C27B C28C C29C -107.9(10)
C28B C27B C28C C29C 37(3)
C32B C27B C28C C30C -157.1(9)
C26B C27B C28C C30C 16.5(14)
C28B C27B C28C C30C 161(4)
C32B C27B C28C C31C -33.0(14)
C26B C27B C28C C31C 140.6(9)
C28B C27B C28C C31C -75(3)
C26B C27B C32B C19B 1.0(3)
C28B C27B C32B C19B -176.2(3)
C28C C27B C32B C19B 174.3(9)
C20B C19B C32B C27B 1.4(4)
C18B C19B C32B C27B -178.0(2)
O5B P1B C34B C35B -61.4(2)
O4B P1B C34B C35B 170.73(19)
C40B P1B C34B C35B 54.9(2)
O5B P1B C34B C39B 115.1(2)
O4B P1B C34B C39B -12.7(2)
C40B P1B C34B C39B -128.5(2)
C39B C34B C35B C36B -0.2(4)
P1B C34B C35B C36B 176.3(2)
C34B C35B C36B C37B 0.1(4)
C35B C36B C37B C38B 0.4(4)
C36B C37B C38B C39B -0.7(4)
C37B C38B C39B C34B 0.6(4)
C35B C34B C39B C38B -0.1(4)
P1B C34B C39B C38B -176.6(2)
O5B P1B C40B C41B 21.7(2)
O4B P1B C40B C41B 151.6(2)
C34B P1B C40B C41B -95.0(2)
O5B P1B C40B C45B -159.04(18)
O4B P1B C40B C45B -29.2(2)
C34B P1B C40B C45B 84.3(2)
C45B C40B C41B C42B -0.4(4)
P1B C40B C41B C42B 178.9(2)
C40B C41B C42B C43B 0.5(5)
C41B C42B C43B C44B -0.1(5)
C42B C43B C44B C45B -0.4(4)
C43B C44B C45B C40B 0.5(4)
C41B C40B C45B C44B -0.1(4)
P1B C40B C45B C44B -179.36(19)
